data_7225076
loop_
_publ_author_name
'Poduval, Mithrabinda K.'
'Arrechea-Marcos, Iratxe'
'Ruiz Delgado, M. Carmen'
'Park, Taiho'
'L\'opez Navarrete, Juan T.'
'Ortiz, Rocio Ponce'
'Kim, Tae-Hyun'

_publ_section_title
;
 Stereoisomers of an azine-linked donor-acceptor conjugated polymer: the
 impact of molecular conformation on electrical performance
;
_journal_name_full 'RSC Adv.'
_journal_paper_doi 10.1039/C6RA07389A
_journal_year 2016
_chemical_formula_sum 'C36 H56 N2 O4 S2'
_chemical_formula_weight 644.95
_chemical_name_systematic
; 
 ? 
;
_space_group_IT_number 14
_symmetry_cell_setting monoclinic
_symmetry_space_group_name_Hall '-P 2ybc'
_symmetry_space_group_name_H-M 'P 1 21/c 1'
_atom_sites_solution_hydrogens geom
_atom_sites_solution_primary direct
_atom_sites_solution_secondary difmap
_audit_creation_method SHELXL-97
_audit_update_record
;
2016-02-12 deposited with the CCDC.
2016-04-29 downloaded from the CCDC.
;
_cell_angle_alpha 90.00
_cell_angle_beta 107.4390(10)
_cell_angle_gamma 90.00
_cell_formula_units_Z 4
_cell_length_a 25.7143(12)
_cell_length_b 7.7086(3)
_cell_length_c 18.8672(8)
_cell_measurement_reflns_used 3739
_cell_measurement_temperature 100(2)
_cell_measurement_theta_max 20.81
_cell_measurement_theta_min 1.66
_cell_volume 3568.0(3)
_computing_cell_refinement 'Bruker SAINT'
_computing_data_collection 'Bruker APEX2'
_computing_data_reduction 'Bruker SAINT'
_computing_molecular_graphics 'Bruker SHELXTL'
_computing_publication_material 'Bruker SHELXTL'
_computing_structure_refinement 'SHELXL-97 (Sheldrick, 1997)'
_computing_structure_solution 'SHELXS-97 (Sheldrick, 1990)'
_diffrn_ambient_temperature 100(2)
_diffrn_measured_fraction_theta_full 1.000
_diffrn_measured_fraction_theta_max 1.000
_diffrn_measurement_device_type 'Bruker Venture'
_diffrn_measurement_method 'phi and omega scans'
_diffrn_radiation_monochromator graphite
_diffrn_radiation_source 'fine-focus sealed tube'
_diffrn_radiation_type MoK\a
_diffrn_radiation_wavelength 0.71073
_diffrn_reflns_av_R_equivalents 0.0635
_diffrn_reflns_av_sigmaI/netI 0.0376
_diffrn_reflns_limit_h_max 25
_diffrn_reflns_limit_h_min -25
_diffrn_reflns_limit_k_max 7
_diffrn_reflns_limit_k_min -7
_diffrn_reflns_limit_l_max 18
_diffrn_reflns_limit_l_min -18
_diffrn_reflns_number 25257
_diffrn_reflns_theta_full 20.81
_diffrn_reflns_theta_max 20.81
_diffrn_reflns_theta_min 1.66
_exptl_absorpt_coefficient_mu 0.189
_exptl_absorpt_correction_T_max 0.9962
_exptl_absorpt_correction_T_min 0.9284
_exptl_absorpt_correction_type empirical
_exptl_absorpt_process_details SADABS
_exptl_crystal_colour yellow
_exptl_crystal_density_diffrn 1.201
_exptl_crystal_density_method 'not measured'
_exptl_crystal_description plate
_exptl_crystal_F_000 1400
_exptl_crystal_size_max 0.40
_exptl_crystal_size_mid 0.30
_exptl_crystal_size_min 0.02
_refine_diff_density_max 0.692
_refine_diff_density_min -0.806
_refine_diff_density_rms 0.080
_refine_ls_extinction_method none
_refine_ls_goodness_of_fit_ref 1.038
_refine_ls_hydrogen_treatment constr
_refine_ls_matrix_type full
_refine_ls_number_parameters 397
_refine_ls_number_reflns 3739
_refine_ls_number_restraints 127
_refine_ls_restrained_S_all 1.074
_refine_ls_R_factor_all 0.1091
_refine_ls_R_factor_gt 0.0916
_refine_ls_shift/su_max 0.000
_refine_ls_shift/su_mean 0.000
_refine_ls_structure_factor_coef Fsqd
_refine_ls_weighting_details 'calc w=1/[\s^2^(Fo^2^)+(0.0659P)^2^+27.6124P] where P=(Fo^2^+2Fc^2^)/3'
_refine_ls_weighting_scheme calc
_refine_ls_wR_factor_gt 0.2062
_refine_ls_wR_factor_ref 0.2208
_reflns_number_gt 3082
_reflns_number_total 3739
_reflns_threshold_expression >2sigma(I)
_cod_data_source_file c6ra07389a2.cif
_cod_data_source_block p21c
_cod_depositor_comments
;
The following automatic conversions were performed:

'_symmetry_cell_setting' value 'Monoclinic' changed to 'monoclinic'
according to
/usr/data/users/saulius/crontab/automatic-downloads/rss-feeds/RSC/lib/dictionaries/cif_core.dic
dictionary named 'cif_core.dic' version 2.4.2 from 2011-04-26.

Automatic conversion script
Id: cif_fix_values 4268 2015-11-12 08:31:59Z antanas 
;
_cod_original_sg_symbol_H-M P2(1)/c
_cod_database_code 7225076

loop_
_symmetry_equiv_pos_as_xyz
'x, y, z'
'-x, y+1/2, -z+1/2'
'-x, -y, -z'
'x, -y-1/2, z-1/2'

loop_
_atom_site_label
_atom_site_type_symbol
_atom_site_fract_x
_atom_site_fract_y
_atom_site_fract_z
_atom_site_U_iso_or_equiv
_atom_site_adp_type
_atom_site_occupancy
_atom_site_symmetry_multiplicity
_atom_site_calc_flag
_atom_site_refinement_flags
S1 S 0.08804(8) 0.0753(3) -0.44361(10) 0.0403(6) Uani 1 1 d D
C1 C 0.0734(3) -0.0832(11) -0.5091(4) 0.054(2) Uani 1 1 d D
H1 H 0.0434 -0.0784 -0.5531 0.064 Uiso 1 1 calc R
C2 C 0.1088(3) -0.2164(10) -0.4922(3) 0.0374(19) Uani 1 1 d D
O1 O 0.1071(2) -0.3597(7) -0.5355(3) 0.0515(15) Uani 1 1 d D
C3 C 0.1507(4) -0.4685(16) -0.5093(7) 0.136(7) Uani 1 1 d D
H3A H 0.1361 -0.5882 -0.5153 0.164 Uiso 1 1 calc R
H3B H 0.1732 -0.4571 -0.5433 0.164 Uiso 1 1 calc R
C4 C 0.1852(5) -0.4574(11) -0.4395(4) 0.080(4) Uani 1 1 d D
H4A H 0.2220 -0.4837 -0.4429 0.097 Uiso 1 1 calc R
H4B H 0.1755 -0.5532 -0.4109 0.097 Uiso 1 1 calc R
O2 O 0.19025(18) -0.3080(5) -0.3956(2) 0.0331(12) Uani 1 1 d D
C5 C 0.1494(2) -0.1907(8) -0.4230(3) 0.0256(17) Uani 1 1 d D
C6 C 0.1445(2) -0.0382(8) -0.3880(3) 0.0265(17) Uani 1 1 d D
C13 C 0.1782(3) 0.0234(8) -0.3159(3) 0.0278(17) Uani 1 1 d D
C14 C 0.2249(3) -0.0906(9) -0.2704(3) 0.0373(19) Uani 1 1 d D
H14A H 0.2123 -0.2126 -0.2747 0.045 Uiso 1 1 calc R
H14B H 0.2553 -0.0831 -0.2924 0.045 Uiso 1 1 calc R
C15 C 0.2464(3) -0.0448(10) -0.1891(4) 0.0406(19) Uani 1 1 d D
H15A H 0.2162 -0.0542 -0.1670 0.049 Uiso 1 1 calc R
H15B H 0.2584 0.0778 -0.1849 0.049 Uiso 1 1 calc R
C16 C 0.2935(3) -0.1555(10) -0.1438(4) 0.043(2) Uani 1 1 d D
H16A H 0.2822 -0.2788 -0.1492 0.052 Uiso 1 1 calc R
H16B H 0.3245 -0.1423 -0.1641 0.052 Uiso 1 1 calc R
C17 C 0.3119(3) -0.1112(11) -0.0639(4) 0.050(2) Uani 1 1 d D
H17A H 0.2799 -0.1200 -0.0452 0.060 Uiso 1 1 calc R
H17B H 0.3232 0.0122 -0.0597 0.060 Uiso 1 1 calc R
C18 C 0.3577(3) -0.2143(12) -0.0118(4) 0.055(2) Uani 1 1 d D
H18A H 0.3485 -0.3390 -0.0194 0.066 Uiso 1 1 calc R
H18B H 0.3911 -0.1945 -0.0263 0.066 Uiso 1 1 calc R
C19 C 0.3699(3) -0.1764(11) 0.0671(4) 0.051(2) Uani 1 1 d D
H19A H 0.3359 -0.1944 0.0806 0.062 Uiso 1 1 calc R
H19B H 0.3788 -0.0513 0.0738 0.062 Uiso 1 1 calc R
C20 C 0.4140(3) -0.2726(12) 0.1220(4) 0.063(3) Uani 1 1 d D
H20A H 0.4486 -0.2496 0.1110 0.076 Uiso 1 1 calc R
H20B H 0.4063 -0.3983 0.1145 0.076 Uiso 1 1 calc R
C21 C 0.4222(4) -0.2321(13) 0.2019(4) 0.074(3) Uani 1 1 d D
H21A H 0.4300 -0.1064 0.2088 0.089 Uiso 1 1 calc R
H21B H 0.3870 -0.2524 0.2119 0.089 Uiso 1 1 calc R
C22 C 0.4647(5) -0.3245(14) 0.2601(5) 0.108(5) Uani 1 1 d D
H22A H 0.5005 -0.2988 0.2528 0.129 Uiso 1 1 calc R
H22B H 0.4583 -0.4508 0.2526 0.129 Uiso 1 1 calc R
C23 C 0.4684(7) -0.2826(18) 0.3397(6) 0.169(8) Uani 1 1 d D
H23A H 0.4817 -0.1617 0.3489 0.202 Uiso 1 1 calc R
H23B H 0.4307 -0.2831 0.3429 0.202 Uiso 1 1 calc R
C24 C 0.4976(9) -0.375(2) 0.3947(9) 0.189(9) Uani 1 1 d D
H24A H 0.4936 -0.3309 0.4414 0.283 Uiso 1 1 calc R
H24B H 0.5360 -0.3692 0.3963 0.283 Uiso 1 1 calc R
H24C H 0.4854 -0.4964 0.3880 0.283 Uiso 1 1 calc R
S2 S 0.03508(7) 0.4626(2) -0.39556(9) 0.0314(5) Uani 1 1 d D
C7 C -0.0024(3) 0.6459(9) -0.3978(3) 0.0300(17) Uani 1 1 d D
H7 H -0.0361 0.6685 -0.4345 0.036 Uiso 1 1 calc R
C8 C 0.0212(3) 0.7551(8) -0.3417(3) 0.0250(16) Uani 1 1 d D
O3 O -0.00137(17) 0.9081(6) -0.3282(2) 0.0310(12) Uani 1 1 d D
C9 C 0.0383(3) 1.0174(9) -0.2791(3) 0.0319(18) Uani 1 1 d D
H9A H 0.0196 1.1141 -0.2623 0.038 Uiso 1 1 calc R
H9B H 0.0623 1.0676 -0.3063 0.038 Uiso 1 1 calc R
C10 C 0.0719(3) 0.9208(8) -0.2137(3) 0.0306(17) Uani 1 1 d D
H10A H 0.0975 1.0019 -0.1799 0.037 Uiso 1 1 calc R
H10B H 0.0479 0.8708 -0.1866 0.037 Uiso 1 1 calc R
O4 O 0.10238(17) 0.7835(5) -0.2348(2) 0.0282(11) Uani 1 1 d D
C11 C 0.0723(2) 0.6915(8) -0.2944(3) 0.0224(16) Uani 1 1 d D
C12 C 0.0854(2) 0.5346(8) -0.3162(3) 0.0249(16) Uani 1 1 d D
C25 C 0.1318(3) 0.4213(9) -0.2840(4) 0.0318(18) Uani 1 1 d D
C26 C 0.1723(3) 0.4704(9) -0.2119(4) 0.0425(19) Uani 1 1 d DU
H26A H 0.1754 0.5984 -0.2089 0.051 Uiso 1 1 calc R
H26B H 0.2084 0.4232 -0.2102 0.051 Uiso 1 1 calc R
C27 C 0.1569(4) 0.4044(11) -0.1461(4) 0.075(3) Uani 1 1 d DU
H27A H 0.1190 0.4419 -0.1519 0.090 Uiso 1 1 calc R
H27B H 0.1567 0.2761 -0.1482 0.090 Uiso 1 1 calc R
C28 C 0.1909(6) 0.4567(13) -0.0708(5) 0.123(5) Uani 1 1 d DU
H28A H 0.2013 0.5796 -0.0737 0.148 Uiso 1 1 calc R
H28B H 0.1675 0.4527 -0.0378 0.148 Uiso 1 1 calc R
C29 C 0.2370(4) 0.3680(14) -0.0368(7) 0.129(5) Uani 1 1 d DU
H29A H 0.2609 0.3822 -0.0689 0.154 Uiso 1 1 calc R
H29B H 0.2263 0.2442 -0.0403 0.154 Uiso 1 1 calc R
C30 C 0.2735(4) 0.3929(13) 0.0416(6) 0.101(4) Uani 1 1 d DU
H30A H 0.3022 0.4730 0.0361 0.122 Uiso 1 1 calc R
H30B H 0.2511 0.4621 0.0657 0.122 Uiso 1 1 calc R
C31 C 0.2993(7) 0.2869(17) 0.0924(9) 0.237(9) Uani 1 1 d DU
H31A H 0.3184 0.2084 0.0669 0.284 Uiso 1 1 calc R
H31B H 0.2702 0.2159 0.1025 0.284 Uiso 1 1 calc R
C32 C 0.3388(5) 0.3146(15) 0.1661(7) 0.128(5) Uani 1 1 d DU
H32A H 0.3759 0.2930 0.1624 0.153 Uiso 1 1 calc R
H32B H 0.3371 0.4379 0.1799 0.153 Uiso 1 1 calc R
C33 C 0.3310(6) 0.2061(18) 0.2260(9) 0.152(5) Uani 1 1 d DU
H33A H 0.3307 0.0824 0.2118 0.183 Uiso 1 1 calc R
H33B H 0.2953 0.2333 0.2332 0.183 Uiso 1 1 calc R
C34 C 0.3754(6) 0.2357(17) 0.2975(8) 0.133(4) Uani 1 1 d DU
H34A H 0.4106 0.2107 0.2881 0.159 Uiso 1 1 calc R
H34B H 0.3754 0.3608 0.3094 0.159 Uiso 1 1 calc R
C35 C 0.3746(8) 0.138(3) 0.3649(11) 0.181(7) Uani 1 1 d DU
H35A H 0.3407 0.1692 0.3763 0.217 Uiso 1 1 calc R
H35B H 0.3721 0.0129 0.3521 0.217 Uiso 1 1 calc R
C36 C 0.4168(8) 0.157(2) 0.4286(10) 0.179(7) Uani 1 1 d DU
H36A H 0.4102 0.0858 0.4680 0.269 Uiso 1 1 calc R
H36B H 0.4196 0.2795 0.4438 0.269 Uiso 1 1 calc R
H36C H 0.4509 0.1212 0.4198 0.269 Uiso 1 1 calc R
N1 N 0.1328(2) 0.2756(8) -0.3206(3) 0.0320(15) Uani 1 1 d .
N2 N 0.1756(2) 0.1687(8) -0.2820(3) 0.0342(15) Uani 1 1 d .

loop_
_atom_site_aniso_label
_atom_site_aniso_U_11
_atom_site_aniso_U_22
_atom_site_aniso_U_33
_atom_site_aniso_U_23
_atom_site_aniso_U_13
_atom_site_aniso_U_12
S1 0.0453(12) 0.0486(13) 0.0267(10) 0.0047(9) 0.0105(9) 0.0212(10)
C1 0.041(5) 0.087(7) 0.026(4) 0.004(4) 0.000(4) 0.024(5)
C2 0.042(5) 0.055(5) 0.015(4) -0.008(4) 0.009(4) 0.003(4)
O1 0.059(4) 0.062(4) 0.030(3) -0.023(3) 0.009(3) 0.007(3)
C3 0.059(7) 0.143(12) 0.161(13) -0.128(10) -0.037(7) 0.047(8)
C4 0.153(10) 0.044(6) 0.043(5) -0.004(5) 0.027(6) 0.049(6)
O2 0.036(3) 0.022(3) 0.039(3) -0.010(2) 0.007(2) 0.006(2)
C5 0.028(4) 0.030(4) 0.023(4) 0.001(3) 0.015(3) 0.008(3)
C6 0.031(4) 0.030(4) 0.021(4) 0.008(3) 0.011(3) 0.008(3)
C13 0.044(4) 0.015(4) 0.028(4) -0.003(3) 0.017(4) 0.004(3)
C14 0.053(5) 0.030(4) 0.024(4) -0.001(3) 0.005(4) 0.014(4)
C15 0.038(4) 0.035(5) 0.043(5) -0.003(4) 0.003(4) 0.007(4)
C16 0.029(4) 0.046(5) 0.046(5) 0.010(4) -0.001(4) 0.011(4)
C17 0.044(5) 0.052(5) 0.044(5) 0.000(4) -0.002(4) 0.001(4)
C18 0.030(4) 0.075(6) 0.049(5) 0.012(5) -0.005(4) 0.004(4)
C19 0.049(5) 0.059(6) 0.038(5) -0.004(4) 0.001(4) -0.017(4)
C20 0.052(5) 0.071(7) 0.050(6) 0.017(5) -0.011(4) -0.009(5)
C21 0.092(7) 0.070(7) 0.043(6) -0.003(5) -0.006(5) -0.037(6)
C22 0.127(10) 0.069(7) 0.074(8) 0.031(6) -0.051(7) -0.021(7)
C23 0.27(2) 0.103(11) 0.047(7) -0.003(7) -0.081(10) -0.020(12)
C24 0.33(3) 0.135(15) 0.141(15) 0.013(13) 0.127(18) 0.017(17)
S2 0.0374(11) 0.0343(11) 0.0224(10) -0.0073(8) 0.0088(8) -0.0015(9)
C7 0.030(4) 0.039(4) 0.021(4) 0.000(4) 0.008(3) 0.005(3)
C8 0.033(4) 0.027(4) 0.020(4) 0.001(3) 0.017(3) 0.005(4)
O3 0.029(3) 0.040(3) 0.024(3) 0.000(2) 0.008(2) 0.010(2)
C9 0.042(4) 0.028(4) 0.030(4) -0.003(4) 0.017(4) 0.008(4)
C10 0.040(4) 0.027(4) 0.027(4) -0.008(3) 0.012(3) 0.001(3)
O4 0.031(3) 0.023(3) 0.025(3) -0.007(2) 0.000(2) 0.006(2)
C11 0.028(4) 0.025(4) 0.018(4) -0.003(3) 0.013(3) 0.000(3)
C12 0.022(4) 0.024(4) 0.029(4) -0.003(3) 0.010(3) 0.001(3)
C25 0.031(4) 0.028(4) 0.039(4) -0.002(4) 0.014(4) -0.007(4)
C26 0.034(4) 0.028(4) 0.056(5) -0.002(4) 0.000(4) 0.012(4)
C27 0.148(9) 0.040(5) 0.024(4) -0.006(4) 0.006(4) 0.001(6)
C28 0.205(12) 0.050(6) 0.062(5) -0.002(5) -0.039(7) 0.029(7)
C29 0.052(6) 0.079(8) 0.197(10) -0.091(8) -0.051(7) 0.002(5)
C30 0.081(7) 0.056(7) 0.142(9) -0.036(6) -0.005(6) 0.016(6)
C31 0.203(15) 0.063(8) 0.291(13) -0.043(9) -0.158(12) 0.000(10)
C32 0.076(8) 0.056(7) 0.199(10) -0.022(7) -0.036(7) -0.011(6)
C33 0.098(10) 0.066(9) 0.301(13) -0.012(10) 0.074(9) -0.016(8)
C34 0.144(11) 0.078(9) 0.216(11) 0.009(9) 0.112(8) -0.018(9)
C35 0.191(18) 0.105(12) 0.303(16) 0.062(15) 0.160(12) 0.019(14)
C36 0.21(2) 0.107(13) 0.266(16) 0.086(17) 0.147(13) 0.019(15)
N1 0.030(3) 0.037(4) 0.026(3) 0.004(3) 0.003(3) -0.001(3)
N2 0.028(3) 0.032(4) 0.038(4) 0.009(3) 0.003(3) 0.005(3)

loop_
_atom_type_symbol
_atom_type_description
_atom_type_scat_dispersion_real
_atom_type_scat_dispersion_imag
_atom_type_scat_source
C C 0.0033 0.0016 'International Tables Vol C Tables 4.2.6.8 and 6.1.1.4'
H H 0.0000 0.0000 'International Tables Vol C Tables 4.2.6.8 and 6.1.1.4'
N N 0.0061 0.0033 'International Tables Vol C Tables 4.2.6.8 and 6.1.1.4'
O O 0.0106 0.0060 'International Tables Vol C Tables 4.2.6.8 and 6.1.1.4'
S S 0.1246 0.1234 'International Tables Vol C Tables 4.2.6.8 and 6.1.1.4'

loop_
_geom_angle_atom_site_label_1
_geom_angle_atom_site_label_2
_geom_angle_atom_site_label_3
_geom_angle
C1 S1 C6 92.2(3)
C2 C1 S1 112.9(5)
C1 C2 O1 125.1(6)
C1 C2 C5 111.7(6)
O1 C2 C5 123.2(6)
C2 O1 C3 113.7(6)
C4 C3 O1 122.7(8)
C3 C4 O2 123.1(8)
C5 O2 C4 113.4(6)
O2 C5 C6 123.9(5)
O2 C5 C2 121.6(6)
C6 C5 C2 114.5(6)
C5 C6 C13 127.8(6)
C5 C6 S1 108.6(4)
C13 C6 S1 123.5(5)
N2 C13 C6 129.5(6)
N2 C13 C14 111.5(5)
C6 C13 C14 119.0(5)
C15 C14 C13 115.1(5)
C14 C15 C16 115.4(6)
C17 C16 C15 113.7(6)
C16 C17 C18 119.3(7)
C19 C18 C17 116.5(7)
C18 C19 C20 119.9(7)
C19 C20 C21 116.6(8)
C22 C21 C20 119.9(9)
C21 C22 C23 116.5(11)
C24 C23 C22 121.7(14)
C7 S2 C12 91.5(3)
C8 C7 S2 112.4(5)
C7 C8 O3 124.6(6)
C7 C8 C11 112.9(5)
O3 C8 C11 122.5(5)
C8 O3 C9 111.5(5)
O3 C9 C10 111.7(5)
O4 C10 C9 111.7(5)
C11 O4 C10 112.9(4)
C12 C11 O4 125.9(5)
C12 C11 C8 112.4(5)
O4 C11 C8 121.7(5)
C11 C12 C25 131.1(6)
C11 C12 S2 110.9(5)
C25 C12 S2 118.0(5)
N1 C25 C12 115.7(6)
N1 C25 C26 125.0(6)
C12 C25 C26 119.2(6)
C25 C26 C27 112.5(6)
C28 C27 C26 118.3(9)
C29 C28 C27 119.9(10)
C28 C29 C30 127.0(10)
C31 C30 C29 133.0(10)
C30 C31 C32 132.0(12)
C33 C32 C31 115.4(12)
C32 C33 C34 111.2(10)
C35 C34 C33 119.4(13)
C36 C35 C34 119.2(17)
C25 N1 N2 111.4(5)
C13 N2 N1 113.7(5)

loop_
_geom_bond_atom_site_label_1
_geom_bond_atom_site_label_2
_geom_bond_distance
S1 C1 1.698(8)
S1 C6 1.749(6)
C1 C2 1.346(9)
C2 O1 1.367(8)
C2 C5 1.420(9)
O1 C3 1.370(10)
C3 C4 1.352(11)
C4 O2 1.401(9)
O2 C5 1.366(7)
C5 C6 1.371(8)
C6 C13 1.457(8)
C13 N2 1.301(8)
C13 C14 1.528(9)
C14 C15 1.508(9)
C15 C16 1.517(9)
C16 C17 1.478(9)
C17 C18 1.513(10)
C18 C19 1.456(10)
C19 C20 1.485(10)
C20 C21 1.492(11)
C21 C22 1.481(11)
C22 C23 1.510(15)
C23 C24 1.300(16)
S2 C7 1.704(7)
S2 C12 1.750(6)
C7 C8 1.346(8)
C8 O3 1.372(7)
C8 C11 1.434(8)
O3 C9 1.428(7)
C9 C10 1.478(8)
C10 O4 1.443(7)
O4 C11 1.358(7)
C11 C12 1.353(8)
C12 C25 1.457(9)
C25 N1 1.323(9)
C25 C26 1.493(9)
C26 C27 1.500(10)
C27 C28 1.483(11)
C28 C29 1.352(12)
C29 C30 1.508(12)
C30 C31 1.283(13)
C31 C32 1.471(13)
C32 C33 1.469(15)
C33 C34 1.500(15)
C34 C35 1.485(16)
C35 C36 1.364(18)
N1 N2 1.392(8)
